data_1547555
loop_
_publ_author_name
'Cheng, Yuyu'
'Han, Yuzhe'
'Li, Pengfei'

_publ_section_title
;
 Organocatalytic Enantioselective [1 + 4] Annulation of
 Morita-Baylis-Hillman Carbonates with Electron-Deficient Olefins: Access
 to Chiral 2,3-Dihydrofuran Derivatives.
;
_journal_issue 18
_journal_name_full 'Organic letters'
_journal_page_first 4774
_journal_page_last 4777
_journal_paper_doi 10.1021/acs.orglett.7b02144
_journal_volume 19
_journal_year 2017
_chemical_absolute_configuration ad
_chemical_formula_moiety 'C23 H23 Br O3'
_chemical_formula_sum 'C23 H23 Br O3'
_chemical_formula_weight 427.32
_space_group_crystal_system monoclinic
_space_group_IT_number 4
_space_group_name_Hall 'P 2yb'
_space_group_name_H-M_alt 'P 1 21 1'
_symmetry_space_group_name_Hall 'P 2yb'
_symmetry_space_group_name_H-M 'P 1 21 1'
_atom_sites_solution_hydrogens geom
_atom_sites_solution_primary dual
_audit_creation_date 2017-04-07
_audit_creation_method
;
Olex2 1.2
(compiled 2017.03.02 svn.r3394 for OlexSys, GUI svn.r5324)
;
_cell_angle_alpha 90
_cell_angle_beta 99.2570(10)
_cell_angle_gamma 90
_cell_formula_units_Z 2
_cell_length_a 5.5574(2)
_cell_length_b 11.2786(4)
_cell_length_c 16.5421(6)
_cell_measurement_reflns_used 9192
_cell_measurement_temperature 150
_cell_measurement_theta_max 68.50
_cell_measurement_theta_min 4.77
_cell_volume 1023.35(6)
_computing_cell_refinement 'SAINT v8.37A (Bruker, 2015)'
_computing_data_reduction 'SAINT v8.37A (Bruker, 2015)'
_computing_molecular_graphics 'Olex2 (Dolomanov et al., 2009)'
_computing_publication_material 'Olex2 (Dolomanov et al., 2009)'
_computing_structure_refinement 'ShelXL (Sheldrick, 2015)'
_computing_structure_solution 'ShelXT (Sheldrick, 2015)'
_diffrn_ambient_temperature 150.0
_diffrn_detector 'Bruker APEX2 area detector'
_diffrn_detector_area_resol_mean 7.9
_diffrn_detector_type 'CCD area detector'
_diffrn_measured_fraction_theta_full 0.993
_diffrn_measured_fraction_theta_max 0.991
_diffrn_measurement_device 'three-circle diffractometer'
_diffrn_measurement_device_type 'Bruker APEX-II CCD'
_diffrn_measurement_method '\f and \w scans'
_diffrn_radiation_monochromator 'mirror optics'
_diffrn_radiation_probe x-ray
_diffrn_radiation_type CuK\a
_diffrn_radiation_wavelength 1.54178
_diffrn_reflns_av_R_equivalents 0.0308
_diffrn_reflns_av_unetI/netI 0.0208
_diffrn_reflns_Laue_measured_fraction_full 0.993
_diffrn_reflns_Laue_measured_fraction_max 0.991
_diffrn_reflns_limit_h_max 6
_diffrn_reflns_limit_h_min -6
_diffrn_reflns_limit_k_max 13
_diffrn_reflns_limit_k_min -13
_diffrn_reflns_limit_l_max 19
_diffrn_reflns_limit_l_min -19
_diffrn_reflns_number 20365
_diffrn_reflns_point_group_measured_fraction_full 0.988
_diffrn_reflns_point_group_measured_fraction_max 0.985
_diffrn_reflns_theta_full 67.679
_diffrn_reflns_theta_max 68.615
_diffrn_reflns_theta_min 4.765
_diffrn_source 'microfocus sealed X-ray tube'
_diffrn_source_type 'Incoatec I\ms'
_diffrn_standards_number 0
_exptl_absorpt_coefficient_mu 2.891
_exptl_absorpt_correction_T_max 0.7531
_exptl_absorpt_correction_T_min 0.5285
_exptl_absorpt_correction_type multi-scan
_exptl_absorpt_process_details
'SADABS-2014/5 (Bruker,2014/5) was used for absorption correction. wR2(int) was 0.1003 before and 0.0474 after correction. The Ratio of minimum to maximum transmission is 0.7018. The \l/2 correction factor is Not present.'
_exptl_crystal_colour colourless
_exptl_crystal_colour_primary colourless
_exptl_crystal_density_diffrn 1.387
_exptl_crystal_description block
_exptl_crystal_F_000 440
_exptl_crystal_size_max 0.3
_exptl_crystal_size_mid 0.2
_exptl_crystal_size_min 0.06
_refine_diff_density_max 0.410
_refine_diff_density_min -0.291
_refine_diff_density_rms 0.071
_refine_ls_abs_structure_details
;
 Flack x determined using 1643 quotients [(I+)-(I-)]/[(I+)+(I-)]
 (Parsons, Flack and Wagner, Acta Cryst. B69 (2013) 249-259).
;
_refine_ls_abs_structure_Flack 0.033(7)
_refine_ls_extinction_method none
_refine_ls_goodness_of_fit_ref 1.133
_refine_ls_hydrogen_treatment constr
_refine_ls_matrix_type full
_refine_ls_number_parameters 264
_refine_ls_number_reflns 3707
_refine_ls_number_restraints 37
_refine_ls_restrained_S_all 1.139
_refine_ls_R_factor_all 0.0359
_refine_ls_R_factor_gt 0.0351
_refine_ls_shift/su_max 0.000
_refine_ls_shift/su_mean 0.000
_refine_ls_structure_factor_coef Fsqd
_refine_ls_weighting_details 'w=1/[\s^2^(Fo^2^)+(0.0560P)^2^+0.5676P] where P=(Fo^2^+2Fc^2^)/3'
_refine_ls_weighting_scheme calc
_refine_ls_wR_factor_gt 0.0983
_refine_ls_wR_factor_ref 0.0990
_reflns_Friedel_coverage 0.885
_reflns_Friedel_fraction_full 0.983
_reflns_Friedel_fraction_max 0.978
_reflns_number_gt 3606
_reflns_number_total 3707
_reflns_threshold_expression 'I > 2\s(I)'
_cod_data_source_file ol7b02144_si_002.cif
_cod_data_source_block cu_cxy0015_0m
_cod_database_code 1547555
_shelx_shelxl_version_number 2016/6
_shelx_space_group_comment
;
The symmetry employed for this shelxl refinement is uniquely defined
by the following loop, which should always be used as a source of
symmetry information in preference to the above space-group names.
They are only intended as comments.
;
_olex2_refinement_description
;
1. Fixed Uiso
 At 1.2 times of:
  All C(H) groups, All C(H,H) groups
 At 1.5 times of:
  All C(H,H,H) groups
2. Restrained distances
 C4-C2 = C4A-C2A = C2A-C1A = C2-C1 = C3A-C2A = C3-C2
 1.54 with sigma of 0.02
3. Uiso/Uaniso restraints and constraints
Uanis(O3) \\sim Ueq, Uanis(C4) \\sim Ueq, Uanis(C2) \\sim Ueq, Uanis(C3A) \\sim
Ueq, Uanis(C1) \\sim Ueq: with sigma of 0.01 and sigma for terminal atoms of
0.02
Uanis(C4) = Uanis(C4A)
Uanis(C2) = Uanis(C2A)
Uanis(C3) = Uanis(C3A)
Uanis(C1) = Uanis(C1A)
Uanis(O3) = Uanis(O3A)
4. Others
 Sof(O3A)=Sof(C1A)=Sof(H1AA)=Sof(H1AB)=Sof(H1AC)=Sof(C2A)=Sof(H2A)=Sof(C3A)=
 Sof(H3AA)=Sof(H3AB)=Sof(H3AC)=Sof(C4A)=Sof(H4AA)=Sof(H4AB)=1-FVAR(1)
 Sof(O3)=Sof(C1)=Sof(H1A)=Sof(H1B)=Sof(H1C)=Sof(C2)=Sof(H2)=Sof(C3)=Sof(H3A)=
 Sof(H3B)=Sof(H3C)=Sof(C4)=Sof(H4A)=Sof(H4B)=FVAR(1)
5.a Ternary CH refined with riding coordinates:
 C8(H8), C9(H9), C2(H2), C2A(H2A)
5.b Secondary CH2 refined with riding coordinates:
 C4(H4A,H4B), C4A(H4AA,H4AB)
5.c Aromatic/amide H refined with riding coordinates:
 C10(H10), C13(H13), C14(H14), C15(H15), C16(H16), C17(H17), C19(H19),
 C20(H20), C22(H22), C23(H23)
5.d X=CH2 refined with riding coordinates:
 C7(H7A,H7B)
5.e Idealised Me refined as rotating group:
 C1(H1A,H1B,H1C), C3(H3A,H3B,H3C), C1A(H1AA,H1AB,H1AC), C3A(H3AA,H3AB,H3AC)
;
_olex2_submission_special_instructions 'No special instructions were received'

loop_
_space_group_symop_operation_xyz
'x, y, z'
'-x, y+1/2, -z'

loop_
_atom_site_label
_atom_site_type_symbol
_atom_site_fract_x
_atom_site_fract_y
_atom_site_fract_z
_atom_site_U_iso_or_equiv
_atom_site_adp_type
_atom_site_occupancy
_atom_site_site_symmetry_order
_atom_site_calc_flag
_atom_site_refinement_flags_posn
_atom_site_refinement_flags_adp
_atom_site_refinement_flags_occupancy
_atom_site_disorder_assembly
_atom_site_disorder_group
Br1 Br -0.59891(8) 0.94697(5) -0.00075(3) 0.04806(18) Uani 1 1 d . . . . .
O1 O -0.0340(7) 0.5373(4) 0.2698(2) 0.0454(8) Uani 1 1 d . . . . .
O2 O 0.4897(13) 0.3474(4) 0.4280(4) 0.104(2) Uani 1 1 d . . . . .
C5 C 0.5034(12) 0.4552(8) 0.4272(4) 0.0649(15) Uani 1 1 d . . . . .
C6 C 0.3315(11) 0.5306(5) 0.3721(3) 0.0505(13) Uani 1 1 d . . . . .
C7 C 0.3363(14) 0.6464(5) 0.3773(4) 0.0628(17) Uani 1 1 d . . . . .
H7A H 0.452513 0.684398 0.417360 0.075 Uiso 1 1 calc R . . . .
H7B H 0.223526 0.692521 0.340964 0.075 Uiso 1 1 calc R . . . .
C8 C 0.1551(9) 0.4616(6) 0.3104(3) 0.0431(11) Uani 1 1 d . . . . .
H8 H 0.080764 0.396370 0.339037 0.052 Uiso 1 1 calc R . . . .
C9 C 0.2851(9) 0.4079(5) 0.2421(3) 0.0434(11) Uani 1 1 d . . . . .
H9 H 0.465864 0.409948 0.259521 0.052 Uiso 1 1 calc R . . . .
C10 C 0.2095(10) 0.4984(5) 0.1755(3) 0.0433(11) Uani 1 1 d . . . . .
H10 H 0.281871 0.507415 0.127645 0.052 Uiso 1 1 calc R . . . .
C11 C 0.0272(10) 0.5635(5) 0.1939(3) 0.0413(11) Uani 1 1 d . . . . .
C12 C 0.2039(9) 0.2833(5) 0.2157(3) 0.0424(11) Uani 1 1 d . . . . .
C13 C 0.3559(11) 0.1879(6) 0.2341(5) 0.0626(17) Uani 1 1 d . . . . .
H13 H 0.515126 0.199937 0.263722 0.075 Uiso 1 1 calc R . . . .
C14 C 0.2804(14) 0.0737(7) 0.2101(6) 0.081(2) Uani 1 1 d . . . . .
H14 H 0.386893 0.008448 0.224348 0.097 Uiso 1 1 calc R . . . .
C15 C 0.0539(13) 0.0552(6) 0.1661(5) 0.0666(18) Uani 1 1 d . . . . .
H15 H 0.005742 -0.022276 0.147653 0.080 Uiso 1 1 calc R . . . .
C16 C -0.1015(11) 0.1467(6) 0.1487(4) 0.0569(15) Uani 1 1 d . . . . .
H16 H -0.261041 0.133205 0.119702 0.068 Uiso 1 1 calc R . . . .
C17 C -0.0275(11) 0.2625(6) 0.1735(3) 0.0474(13) Uani 1 1 d . . . . .
H17 H -0.137734 0.326792 0.161083 0.057 Uiso 1 1 calc R . . . .
C18 C -0.1202(10) 0.6564(5) 0.1481(3) 0.0379(11) Uani 1 1 d . . . . .
C19 C -0.0726(9) 0.6929(5) 0.0708(3) 0.0436(11) Uani 1 1 d . . . . .
H19 H 0.058515 0.658243 0.048673 0.052 Uiso 1 1 calc R . . . .
C20 C -0.2143(10) 0.7782(5) 0.0271(3) 0.0440(11) Uani 1 1 d . . . . .
H20 H -0.180280 0.803118 -0.024745 0.053 Uiso 1 1 calc R . . . .
C21 C -0.4062(9) 0.8276(5) 0.0587(3) 0.0406(11) Uani 1 1 d . . . . .
C22 C -0.4619(10) 0.7916(5) 0.1338(3) 0.0413(11) Uani 1 1 d . . . . .
H22 H -0.596503 0.825210 0.154476 0.050 Uiso 1 1 calc R . . . .
C23 C -0.3173(9) 0.7056(4) 0.1784(3) 0.0385(10) Uani 1 1 d . . . . .
H23 H -0.353638 0.680281 0.229863 0.046 Uiso 1 1 calc R . . . .
O3 O 0.701(4) 0.512(3) 0.4677(16) 0.060(4) Uani 0.524(11) 1 d . U P A 1
C1 C 1.150(4) 0.429(3) 0.6505(12) 0.095(5) Uani 0.524(11) 1 d D U P A 1
H1A H 1.311284 0.458853 0.643951 0.142 Uiso 0.524(11) 1 calc GR . P A 1
H1B H 1.131363 0.347240 0.631220 0.142 Uiso 0.524(11) 1 calc GR . P A 1
H1C H 1.132158 0.432651 0.708516 0.142 Uiso 0.524(11) 1 calc GR . P A 1
C2 C 0.953(2) 0.5066(14) 0.6005(8) 0.072(3) Uani 0.524(11) 1 d D U P A 1
H2 H 0.807735 0.513041 0.628787 0.087 Uiso 0.524(11) 1 calc R . P A 1
C3 C 1.050(13) 0.630(3) 0.584(4) 0.092(7) Uani 0.524(11) 1 d D . P A 1
H3A H 1.096660 0.671342 0.636554 0.138 Uiso 0.524(11) 1 calc GR . P A 1
H3B H 0.922066 0.674850 0.549645 0.138 Uiso 0.524(11) 1 calc GR . P A 1
H3C H 1.191935 0.622077 0.556656 0.138 Uiso 0.524(11) 1 calc GR . P A 1
C4 C 0.886(4) 0.443(3) 0.5187(10) 0.073(4) Uani 0.524(11) 1 d D U P A 1
H4A H 1.031376 0.434820 0.491737 0.087 Uiso 0.524(11) 1 calc R . P A 1
H4B H 0.822293 0.362907 0.527473 0.087 Uiso 0.524(11) 1 calc R . P A 1
O3A O 0.637(5) 0.515(3) 0.4841(18) 0.060(4) Uani 0.476(11) 1 d . . P A 2
C1A C 1.234(4) 0.431(3) 0.6217(13) 0.095(5) Uani 0.476(11) 1 d D . P A 2
H1AA H 1.217895 0.449960 0.678420 0.142 Uiso 0.476(11) 1 calc GR . P A 2
H1AB H 1.401635 0.448047 0.613212 0.142 Uiso 0.476(11) 1 calc GR . P A 2
H1AC H 1.198049 0.347219 0.610948 0.142 Uiso 0.476(11) 1 calc GR . P A 2
C2A C 1.056(3) 0.5076(16) 0.5631(9) 0.072(3) Uani 0.476(11) 1 d D . P A 2
H2A H 1.121261 0.518122 0.510672 0.087 Uiso 0.476(11) 1 calc R . P A 2
C3A C 1.009(15) 0.630(3) 0.598(5) 0.092(7) Uani 0.476(11) 1 d D U P A 2
H3AA H 0.850699 0.660393 0.570623 0.138 Uiso 0.476(11) 1 calc GR . P A 2
H3AB H 1.137945 0.685074 0.588251 0.138 Uiso 0.476(11) 1 calc GR . P A 2
H3AC H 1.007022 0.623705 0.656832 0.138 Uiso 0.476(11) 1 calc GR . P A 2
C4A C 0.807(4) 0.450(3) 0.5446(13) 0.073(4) Uani 0.476(11) 1 d D . P A 2
H4AA H 0.825702 0.368528 0.524328 0.087 Uiso 0.476(11) 1 calc R . P A 2
H4AB H 0.737741 0.444131 0.595994 0.087 Uiso 0.476(11) 1 calc R . P A 2

loop_
_atom_site_aniso_label
_atom_site_aniso_U_11
_atom_site_aniso_U_22
_atom_site_aniso_U_33
_atom_site_aniso_U_23
_atom_site_aniso_U_13
_atom_site_aniso_U_12
Br1 0.0467(3) 0.0541(3) 0.0420(3) 0.0082(3) 0.00290(17) -0.0002(3)
O1 0.046(2) 0.057(2) 0.0329(17) 0.0017(15) 0.0079(14) 0.0033(16)
O2 0.113(5) 0.042(3) 0.129(5) -0.002(3) -0.069(4) 0.001(3)
C5 0.076(4) 0.047(3) 0.060(3) 0.002(4) -0.022(3) -0.007(4)
C6 0.065(4) 0.044(3) 0.038(3) -0.004(2) -0.006(2) -0.001(2)
C7 0.087(5) 0.045(3) 0.048(3) -0.002(3) -0.014(3) -0.002(3)
C8 0.049(2) 0.040(3) 0.038(2) 0.000(2) -0.0010(17) -0.001(2)
C9 0.037(2) 0.051(3) 0.041(3) -0.007(2) 0.0024(19) -0.0054(19)
C10 0.041(3) 0.047(2) 0.044(3) -0.007(2) 0.013(2) -0.010(2)
C11 0.038(3) 0.048(3) 0.035(2) -0.003(2) -0.0003(19) -0.008(2)
C12 0.039(3) 0.055(3) 0.035(2) -0.008(2) 0.009(2) -0.006(2)
C13 0.044(3) 0.060(4) 0.079(4) -0.025(3) -0.004(3) 0.004(3)
C14 0.060(4) 0.063(4) 0.114(7) -0.040(4) 0.001(4) 0.007(3)
C15 0.068(4) 0.056(4) 0.078(4) -0.034(3) 0.020(3) -0.013(3)
C16 0.048(3) 0.073(4) 0.049(3) -0.007(3) 0.006(2) -0.026(3)
C17 0.043(3) 0.056(3) 0.040(3) 0.002(3) -0.001(2) -0.013(3)
C18 0.038(3) 0.044(3) 0.031(2) -0.008(2) 0.0058(19) -0.008(2)
C19 0.044(3) 0.053(3) 0.035(2) -0.001(2) 0.011(2) -0.005(2)
C20 0.044(3) 0.054(3) 0.034(2) 0.001(2) 0.006(2) -0.006(2)
C21 0.040(3) 0.041(2) 0.038(3) -0.002(2) -0.003(2) -0.009(2)
C22 0.042(3) 0.044(3) 0.038(2) -0.002(2) 0.008(2) -0.003(2)
C23 0.045(3) 0.041(2) 0.030(2) -0.0015(19) 0.0067(19) -0.006(2)
O3 0.069(11) 0.051(3) 0.051(9) 0.002(6) -0.016(6) -0.005(7)
C1 0.089(12) 0.117(9) 0.068(10) 0.013(11) -0.018(7) -0.006(11)
C2 0.054(6) 0.114(7) 0.048(5) 0.004(5) 0.008(3) 0.001(5)
C3 0.102(19) 0.065(5) 0.093(18) -0.004(6) -0.034(10) -0.018(6)
C4 0.080(9) 0.056(4) 0.069(9) 0.014(9) -0.029(6) -0.017(8)
O3A 0.069(11) 0.051(3) 0.051(9) 0.002(6) -0.016(6) -0.005(7)
C1A 0.089(12) 0.117(9) 0.068(10) 0.013(11) -0.018(7) -0.006(11)
C2A 0.054(6) 0.114(7) 0.048(5) 0.004(5) 0.008(3) 0.001(5)
C3A 0.102(19) 0.065(5) 0.093(18) -0.004(6) -0.034(10) -0.018(6)
C4A 0.080(9) 0.056(4) 0.069(9) 0.014(9) -0.029(6) -0.017(8)

loop_
_atom_type_symbol
_atom_type_description
_atom_type_scat_dispersion_real
_atom_type_scat_dispersion_imag
_atom_type_scat_source
C C 0.0181 0.0091 'International Tables Vol C Tables 4.2.6.8 and 6.1.1.4'
H H 0.0000 0.0000 'International Tables Vol C Tables 4.2.6.8 and 6.1.1.4'
Br Br -0.6763 1.2805 'International Tables Vol C Tables 4.2.6.8 and 6.1.1.4'
O O 0.0492 0.0322 'International Tables Vol C Tables 4.2.6.8 and 6.1.1.4'

loop_
_geom_angle_atom_site_label_1
_geom_angle_atom_site_label_2
_geom_angle_atom_site_label_3
_geom_angle
C11 O1 C8 106.4(4)
O2 C5 C6 123.0(6)
O2 C5 O3 121.2(15)
O2 C5 O3A 122.9(17)
O3 C5 C6 115.0(15)
O3A C5 C6 112.8(17)
C5 C6 C8 113.9(5)
C7 C6 C5 121.9(6)
C7 C6 C8 124.2(6)
C6 C7 H7A 120.0
C6 C7 H7B 120.0
H7A C7 H7B 120.0
O1 C8 C6 110.9(5)
O1 C8 H8 109.4
O1 C8 C9 106.4(4)
C6 C8 H8 109.4
C6 C8 C9 111.3(4)
C9 C8 H8 109.4
C8 C9 H9 110.1
C10 C9 C8 99.1(4)
C10 C9 H9 110.1
C10 C9 C12 112.4(4)
C12 C9 C8 114.7(4)
C12 C9 H9 110.1
C9 C10 H10 125.1
C11 C10 C9 109.9(5)
C11 C10 H10 125.1
O1 C11 C18 115.1(5)
C10 C11 O1 113.5(5)
C10 C11 C18 131.5(5)
C13 C12 C9 121.2(5)
C13 C12 C17 118.0(6)
C17 C12 C9 120.8(5)
C12 C13 H13 119.5
C12 C13 C14 121.1(6)
C14 C13 H13 119.5
C13 C14 H14 119.9
C15 C14 C13 120.2(7)
C15 C14 H14 119.9
C14 C15 H15 119.9
C16 C15 C14 120.1(6)
C16 C15 H15 119.9
C15 C16 H16 120.0
C15 C16 C17 120.0(6)
C17 C16 H16 120.0
C12 C17 C16 120.5(6)
C12 C17 H17 119.7
C16 C17 H17 119.7
C19 C18 C11 120.5(5)
C23 C18 C11 120.4(5)
C23 C18 C19 119.0(5)
C18 C19 H19 119.8
C20 C19 C18 120.4(5)
C20 C19 H19 119.8
C19 C20 H20 120.1
C19 C20 C21 119.8(5)
C21 C20 H20 120.1
C20 C21 Br1 119.9(4)
C20 C21 C22 121.2(5)
C22 C21 Br1 118.9(4)
C21 C22 H22 120.5
C21 C22 C23 119.0(5)
C23 C22 H22 120.5
C18 C23 C22 120.5(5)
C18 C23 H23 119.7
C22 C23 H23 119.7
C5 O3 C4 118(2)
H1A C1 H1B 109.5
H1A C1 H1C 109.5
H1B C1 H1C 109.5
C2 C1 H1A 109.5
C2 C1 H1B 109.5
C2 C1 H1C 109.5
C1 C2 H2 110.4
C3 C2 C1 112(3)
C3 C2 H2 110.4
C4 C2 C1 105.4(16)
C4 C2 H2 110.4
C4 C2 C3 108(3)
C2 C3 H3A 109.5
C2 C3 H3B 109.5
C2 C3 H3C 109.5
H3A C3 H3B 109.5
H3A C3 H3C 109.5
H3B C3 H3C 109.5
O3 C4 C2 108(2)
O3 C4 H4A 110.0
O3 C4 H4B 110.0
C2 C4 H4A 110.0
C2 C4 H4B 110.0
H4A C4 H4B 108.4
C5 O3A C4A 118(3)
H1AA C1A H1AB 109.5
H1AA C1A H1AC 109.5
H1AB C1A H1AC 109.5
C2A C1A H1AA 109.5
C2A C1A H1AB 109.5
C2A C1A H1AC 109.5
C1A C2A H2A 109.0
C1A C2A C3A 114(4)
C3A C2A H2A 109.0
C4A C2A C1A 111.4(19)
C4A C2A H2A 109.0
C4A C2A C3A 105(3)
C2A C3A H3AA 109.5
C2A C3A H3AB 109.5
C2A C3A H3AC 109.5
H3AA C3A H3AB 109.5
H3AA C3A H3AC 109.5
H3AB C3A H3AC 109.5
O3A C4A C2A 113(2)
O3A C4A H4AA 108.9
O3A C4A H4AB 108.9
C2A C4A H4AA 108.9
C2A C4A H4AB 108.9
H4AA C4A H4AB 107.8

loop_
_geom_bond_atom_site_label_1
_geom_bond_atom_site_label_2
_geom_bond_distance
Br1 C21 1.894(5)
O1 C8 1.434(6)
O1 C11 1.384(6)
O2 C5 1.218(10)
C5 C6 1.480(9)
C5 O3 1.35(3)
C5 O3A 1.29(3)
C6 C7 1.309(9)
C6 C8 1.512(7)
C7 H7A 0.9500
C7 H7B 0.9500
C8 H8 1.0000
C8 C9 1.559(7)
C9 H9 1.0000
C9 C10 1.511(8)
C9 C12 1.518(7)
C10 H10 0.9500
C10 C11 1.325(8)
C11 C18 1.464(8)
C12 C13 1.371(9)
C12 C17 1.381(8)
C13 H13 0.9500
C13 C14 1.393(9)
C14 H14 0.9500
C14 C15 1.365(10)
C15 H15 0.9500
C15 C16 1.346(10)
C16 H16 0.9500
C16 C17 1.411(9)
C17 H17 0.9500
C18 C19 1.409(7)
C18 C23 1.391(7)
C19 H19 0.9500
C19 C20 1.373(8)
C20 H20 0.9500
C20 C21 1.378(8)
C21 C22 1.389(7)
C22 H22 0.9500
C22 C23 1.393(8)
C23 H23 0.9500
O3 C4 1.45(4)
C1 H1A 0.9800
C1 H1B 0.9800
C1 H1C 0.9800
C1 C2 1.53(2)
C2 H2 1.0000
C2 C3 1.53(3)
C2 C4 1.52(2)
C3 H3A 0.9800
C3 H3B 0.9800
C3 H3C 0.9800
C4 H4A 0.9900
C4 H4B 0.9900
O3A C4A 1.46(4)
C1A H1AA 0.9800
C1A H1AB 0.9800
C1A H1AC 0.9800
C1A C2A 1.54(2)
C2A H2A 1.0000
C2A C3A 1.54(3)
C2A C4A 1.51(2)
C3A H3AA 0.9800
C3A H3AB 0.9800
C3A H3AC 0.9800
C4A H4AA 0.9900
C4A H4AB 0.9900
